data_4341363
loop_
_publ_author_name
'Yoo, Hyojong'
'Berry, Donald H.'

_publ_section_title
;
 Synthesis of Tridentate 2,6-Bis(imino)pyridyl Ruthenium(II) Complexes
 with N-Heterocyclic Carbene Ligands: Activation of Imidazolium Salts.
;
_journal_issue 21
_journal_name_full 'Inorganic chemistry'
_journal_page_first 11447
_journal_page_last 11456
_journal_paper_doi 10.1021/ic501248c
_journal_volume 53
_journal_year 2014
_chemical_formula_sum 'C37 H43 I N5 Ru'
_chemical_formula_weight 785.73
_space_group_IT_number 2
_symmetry_cell_setting triclinic
_symmetry_Int_Tables_number 2
_symmetry_space_group_name_Hall '-P 1'
_symmetry_space_group_name_H-M 'P -1'
_atom_sites_solution_hydrogens geom
_atom_sites_solution_primary direct
_audit_creation_method SHELXL-97
_cell_angle_alpha 82.814(3)
_cell_angle_beta 74.997(2)
_cell_angle_gamma 63.955(2)
_cell_formula_units_Z 2
_cell_length_a 11.9653(6)
_cell_length_b 12.7276(7)
_cell_length_c 15.6224(8)
_cell_measurement_temperature 143(1)
_cell_volume 2064.48(19)
_computing_data_collection 'CrystalClear (Rigaku, 1999)'
_computing_data_reduction 'CrystalClear (Rigaku, 1999)'
_computing_structure_refinement 'SHELXL-97 (Sheldrick, 1997)'
_computing_structure_solution 'SIR97 (Altomare, 1999)'
_diffrn_ambient_temperature 143(1)
_diffrn_measured_fraction_theta_full 0.911
_diffrn_measured_fraction_theta_max 0.911
_diffrn_measurement_device 'CCD Area Detector'
_diffrn_measurement_device_type 'Rigaku Mercury'
_diffrn_measurement_method 'phi and omega rotations'
_diffrn_radiation_monochromator graphite
_diffrn_radiation_source 'rotating anode'
_diffrn_radiation_type MoK\a
_diffrn_radiation_wavelength 0.71069
_diffrn_reflns_av_R_equivalents 0.0000
_diffrn_reflns_av_sigmaI/netI 0.0088
_diffrn_reflns_limit_h_max 13
_diffrn_reflns_limit_h_min -14
_diffrn_reflns_limit_k_max 15
_diffrn_reflns_limit_k_min -16
_diffrn_reflns_limit_l_max 19
_diffrn_reflns_limit_l_min -20
_diffrn_reflns_number 46952
_diffrn_reflns_theta_full 27.56
_diffrn_reflns_theta_max 27.56
_diffrn_reflns_theta_min 2.61
_exptl_absorpt_coefficient_mu 1.155
_exptl_absorpt_correction_T_max 1.0000
_exptl_absorpt_correction_T_min 0.3052
_exptl_absorpt_correction_type multi-scan
_exptl_crystal_density_diffrn 1.264
_exptl_crystal_F_000 794
_exptl_crystal_size_max 0.42
_exptl_crystal_size_mid 0.25
_exptl_crystal_size_min 0.05
_refine_diff_density_max 6.522
_refine_diff_density_min -3.093
_refine_diff_density_rms 0.320
_refine_ls_extinction_method none
_refine_ls_goodness_of_fit_ref 1.973
_refine_ls_hydrogen_treatment constr
_refine_ls_matrix_type full
_refine_ls_number_parameters 399
_refine_ls_number_reflns 46952
_refine_ls_number_restraints 0
_refine_ls_restrained_S_all 1.973
_refine_ls_R_factor_all 0.1365
_refine_ls_R_factor_gt 0.1216
_refine_ls_shift/su_max 0.009
_refine_ls_shift/su_mean 0.001
_refine_ls_structure_factor_coef Fsqd
_refine_ls_weighting_details 'calc w=1/[\s^2^(Fo^2^)+(0.2000P)^2^+0.0000P] where P=(Fo^2^+2Fc^2^)/3'
_refine_ls_weighting_scheme calc
_refine_ls_wR_factor_gt 0.3744
_refine_ls_wR_factor_ref 0.4116
_reflns_number_gt 40782
_reflns_number_total 46952
_reflns_threshold_expression >2sigma(I)
_cod_data_source_file ic501248c_si_004.cif
_cod_data_source_block shelxl
_cod_depositor_comments 'Adding full bibliography for 4341363--4341365.cif.'
_cod_original_cell_volume 2064.49(19)
_cod_original_sg_symbol_H-M 'P -1       '
_cod_database_code 4341363

loop_
_symmetry_equiv_pos_as_xyz
'x, y, z'
'-x, -y, -z'

loop_
_atom_site_label
_atom_site_type_symbol
_atom_site_fract_x
_atom_site_fract_y
_atom_site_fract_z
_atom_site_U_iso_or_equiv
_atom_site_adp_type
_atom_site_occupancy
_atom_site_symmetry_multiplicity
_atom_site_calc_flag
_atom_site_refinement_flags
I1 I 0.30159(3) 0.30773(3) 0.485341(17) 0.03373(14) Uani 1 1 d .
Ru1 Ru 0.41639(3) 0.31326(3) 0.30074(2) 0.02226(14) Uani 1 1 d .
N1 N 0.5404(3) 0.1387(3) 0.2990(2) 0.0254(8) Uani 1 1 d .
N2 N 0.5517(3) 0.3144(3) 0.3449(2) 0.0232(7) Uani 1 1 d .
N3 N 0.3734(3) 0.4902(3) 0.2977(2) 0.0260(8) Uani 1 1 d .
N4 N 0.1599(3) 0.4284(3) 0.1565(2) 0.0323(9) Uani 1 1 d .
N5 N 0.0453(3) 0.4352(3) 0.2903(2) 0.0306(8) Uani 1 1 d .
C1 C 0.6364(4) 0.1115(4) 0.3349(3) 0.0310(10) Uani 1 1 d .
C2 C 0.6415(4) 0.2122(4) 0.3669(3) 0.0320(10) Uani 1 1 d .
C3 C 0.7285(4) 0.2105(5) 0.4138(3) 0.0349(11) Uani 1 1 d .
H3 H 0.7897 0.1399 0.4295 0.046 Uiso 1 1 calc R
C4 C 0.7217(4) 0.3140(5) 0.4359(3) 0.0403(12) Uani 1 1 d .
H4 H 0.7779 0.3131 0.4677 0.054 Uiso 1 1 calc R
C5 C 0.6326(4) 0.4202(5) 0.4118(3) 0.0401(12) Uani 1 1 d .
H5 H 0.6301 0.4903 0.4258 0.053 Uiso 1 1 calc R
C6 C 0.5452(4) 0.4199(4) 0.3653(3) 0.0295(10) Uani 1 1 d .
C7 C 0.4454(4) 0.5170(4) 0.3331(3) 0.0345(10) Uani 1 1 d .
C8 C 0.5340(4) 0.0521(3) 0.2512(3) 0.0255(9) Uani 1 1 d .
C9 C 0.4650(4) -0.0109(4) 0.2946(3) 0.0310(10) Uani 1 1 d .
C10 C 0.4462(5) -0.0820(4) 0.2439(4) 0.0424(12) Uani 1 1 d .
H10 H 0.3999 -0.1241 0.2721 0.056 Uiso 1 1 calc R
C11 C 0.4942(5) -0.0923(4) 0.1530(3) 0.0387(11) Uani 1 1 d .
C12 C 0.5688(5) -0.0336(4) 0.1134(3) 0.0399(12) Uani 1 1 d .
H12 H 0.6062 -0.0429 0.0531 0.053 Uiso 1 1 calc R
C13 C 0.5895(4) 0.0392(4) 0.1618(3) 0.0274(9) Uani 1 1 d .
C14 C 0.4152(5) -0.0076(5) 0.3948(3) 0.0428(12) Uani 1 1 d .
H14A H 0.4355 0.0455 0.4194 0.064 Uiso 1 1 calc R
H14B H 0.4546 -0.0845 0.4194 0.064 Uiso 1 1 calc R
H14C H 0.3242 0.0181 0.4087 0.064 Uiso 1 1 calc R
C15 C 0.4749(6) -0.1689(5) 0.0982(4) 0.0577(15) Uani 1 1 d .
H15A H 0.5150 -0.1631 0.0372 0.087 Uiso 1 1 calc R
H15B H 0.3851 -0.1441 0.1040 0.087 Uiso 1 1 calc R
H15C H 0.5121 -0.2485 0.1184 0.087 Uiso 1 1 calc R
C16 C 0.6759(5) 0.0995(5) 0.1152(3) 0.0434(13) Uani 1 1 d .
H16A H 0.7054 0.0802 0.0534 0.065 Uiso 1 1 calc R
H16B H 0.7479 0.0733 0.1416 0.065 Uiso 1 1 calc R
H16C H 0.6285 0.1826 0.1213 0.065 Uiso 1 1 calc R
C17 C 0.7383(4) -0.0089(4) 0.3413(3) 0.0376(11) Uani 1 1 d .
H17A H 0.7196 -0.0639 0.3175 0.056 Uiso 1 1 calc R
H17B H 0.7415 -0.0284 0.4022 0.056 Uiso 1 1 calc R
H17C H 0.8193 -0.0120 0.3081 0.056 Uiso 1 1 calc R
C18 C 0.4360(5) 0.6393(4) 0.3343(3) 0.0413(12) Uani 1 1 d .
H18A H 0.3648 0.6936 0.3107 0.062 Uiso 1 1 calc R
H18B H 0.5133 0.6421 0.2989 0.062 Uiso 1 1 calc R
H18C H 0.4240 0.6599 0.3942 0.062 Uiso 1 1 calc R
C19 C 0.2903(4) 0.5802(4) 0.2497(3) 0.0294(9) Uani 1 1 d .
C20 C 0.3418(5) 0.6014(4) 0.1603(3) 0.0367(11) Uani 1 1 d .
C21 C 0.2613(6) 0.6848(5) 0.1117(3) 0.0462(13) Uani 1 1 d .
H21 H 0.2941 0.6968 0.0524 0.061 Uiso 1 1 calc R
C22 C 0.1346(6) 0.7504(5) 0.1482(4) 0.0491(13) Uani 1 1 d .
C23 C 0.0865(5) 0.7281(4) 0.2375(4) 0.0429(12) Uani 1 1 d .
H23 H 0.0009 0.7717 0.2635 0.057 Uiso 1 1 calc R
C24 C 0.1633(5) 0.6430(4) 0.2871(3) 0.0350(11) Uani 1 1 d .
C25 C 0.4817(5) 0.5365(5) 0.1180(3) 0.0483(14) Uani 1 1 d .
H25A H 0.5241 0.4816 0.1600 0.072 Uiso 1 1 calc R
H25B H 0.5191 0.5911 0.0998 0.072 Uiso 1 1 calc R
H25C H 0.4912 0.4953 0.0673 0.072 Uiso 1 1 calc R
C26 C 0.0496(7) 0.8477(6) 0.0926(5) 0.077(2) Uani 1 1 d .
H26A H -0.0358 0.8848 0.1280 0.115 Uiso 1 1 calc R
H26B H 0.0483 0.8138 0.0415 0.115 Uiso 1 1 calc R
H26C H 0.0836 0.9046 0.0739 0.115 Uiso 1 1 calc R
C27 C 0.1067(4) 0.6248(5) 0.3837(3) 0.0420(12) Uani 1 1 d .
H27A H 0.0170 0.6755 0.3979 0.063 Uiso 1 1 calc R
H27B H 0.1485 0.6426 0.4208 0.063 Uiso 1 1 calc R
H27C H 0.1188 0.5449 0.3934 0.063 Uiso 1 1 calc R
C28 C 0.2678(4) 0.2768(4) 0.2622(3) 0.0317(10) Uani 1 1 d .
H28A H 0.3100 0.2235 0.2128 0.042 Uiso 1 1 calc R
H28B H 0.2337 0.2368 0.3115 0.042 Uiso 1 1 calc R
C29 C 0.1623(4) 0.3771(4) 0.2379(3) 0.0291(10) Uani 1 1 d .
C30 C 0.0395(4) 0.5163(4) 0.1565(3) 0.0338(10) Uani 1 1 d .
C31 C -0.0142(5) 0.5947(5) 0.0909(3) 0.0409(12) Uani 1 1 d .
H31 H 0.0331 0.5933 0.0332 0.054 Uiso 1 1 calc R
C32 C -0.1346(6) 0.6701(5) 0.1151(4) 0.0581(15) Uani 1 1 d .
H32 H -0.1737 0.7183 0.0716 0.077 Uiso 1 1 calc R
C33 C -0.2068(5) 0.6820(5) 0.2016(4) 0.0515(13) Uani 1 1 d .
H33 H -0.2884 0.7425 0.2154 0.068 Uiso 1 1 calc R
C34 C -0.1593(4) 0.6062(5) 0.2660(4) 0.0489(14) Uani 1 1 d .
H34 H -0.2085 0.6097 0.3234 0.065 Uiso 1 1 calc R
C35 C -0.0296(4) 0.5202(4) 0.2414(3) 0.0326(10) Uani 1 1 d .
C36 C 0.2663(5) 0.3908(5) 0.0780(3) 0.0470(14) Uani 1 1 d .
H36A H 0.2416 0.4414 0.0287 0.070 Uiso 1 1 calc R
H36B H 0.2875 0.3119 0.0641 0.070 Uiso 1 1 calc R
H36C H 0.3392 0.3946 0.0898 0.070 Uiso 1 1 calc R
C37 C 0.0049(5) 0.4013(5) 0.3828(3) 0.0439(13) Uani 1 1 d .
H37A H -0.0815 0.4551 0.4071 0.066 Uiso 1 1 calc R
H37B H 0.0600 0.4031 0.4171 0.066 Uiso 1 1 calc R
H37C H 0.0099 0.3237 0.3845 0.066 Uiso 1 1 calc R

loop_
_atom_site_aniso_label
_atom_site_aniso_U_11
_atom_site_aniso_U_22
_atom_site_aniso_U_33
_atom_site_aniso_U_23
_atom_site_aniso_U_13
_atom_site_aniso_U_12
I1 0.0284(2) 0.0443(2) 0.0263(2) -0.00494(15) -0.00134(14) -0.01504(18)
Ru1 0.0169(2) 0.0296(2) 0.0244(2) -0.00578(15) -0.00375(15) -0.01268(18)
N1 0.0242(18) 0.0284(19) 0.0280(18) -0.0074(15) -0.0040(15) -0.0143(16)
N2 0.0164(16) 0.033(2) 0.0251(17) -0.0057(14) -0.0064(13) -0.0127(15)
N3 0.0260(19) 0.037(2) 0.0197(16) -0.0050(15) -0.0016(14) -0.0179(17)
N4 0.032(2) 0.043(2) 0.0254(19) -0.0060(16) -0.0095(16) -0.0166(19)
N5 0.0186(18) 0.043(2) 0.0300(19) -0.0029(17) -0.0017(15) -0.0139(17)
C1 0.020(2) 0.041(3) 0.031(2) -0.0086(19) 0.0012(18) -0.014(2)
C2 0.018(2) 0.049(3) 0.031(2) -0.013(2) 0.0008(17) -0.016(2)
C3 0.017(2) 0.052(3) 0.039(3) -0.005(2) -0.0125(19) -0.014(2)
C4 0.022(2) 0.062(4) 0.046(3) -0.013(3) -0.008(2) -0.023(2)
C5 0.037(3) 0.068(4) 0.034(2) -0.017(2) 0.003(2) -0.041(3)
C6 0.024(2) 0.041(3) 0.030(2) -0.0101(19) -0.0078(18) -0.016(2)
C7 0.037(3) 0.037(3) 0.036(2) -0.012(2) 0.002(2) -0.025(2)
C8 0.020(2) 0.022(2) 0.029(2) -0.0054(17) -0.0048(17) -0.0030(17)
C9 0.032(2) 0.029(2) 0.037(2) -0.0051(19) -0.009(2) -0.016(2)
C10 0.050(3) 0.034(3) 0.057(3) 0.002(2) -0.017(3) -0.028(2)
C11 0.051(3) 0.029(2) 0.047(3) -0.006(2) -0.022(2) -0.018(2)
C12 0.048(3) 0.035(3) 0.032(2) -0.010(2) -0.012(2) -0.010(2)
C13 0.027(2) 0.026(2) 0.031(2) -0.0035(18) -0.0115(18) -0.0093(18)
C14 0.042(3) 0.054(3) 0.041(3) 0.001(2) -0.003(2) -0.032(3)
C15 0.082(4) 0.046(3) 0.066(4) -0.007(3) -0.040(3) -0.031(3)
C16 0.038(3) 0.055(3) 0.041(3) -0.012(2) 0.002(2) -0.027(3)
C17 0.026(2) 0.035(3) 0.051(3) -0.004(2) -0.016(2) -0.007(2)
C18 0.048(3) 0.040(3) 0.046(3) -0.006(2) -0.009(2) -0.028(2)
C19 0.026(2) 0.039(3) 0.026(2) -0.0059(18) -0.0027(18) -0.017(2)
C20 0.048(3) 0.045(3) 0.028(2) 0.000(2) -0.008(2) -0.029(2)
C21 0.068(4) 0.051(3) 0.032(3) 0.002(2) -0.012(3) -0.037(3)
C22 0.068(4) 0.049(3) 0.051(3) 0.015(3) -0.038(3) -0.034(3)
C23 0.044(3) 0.034(3) 0.058(3) -0.003(2) -0.021(3) -0.018(2)
C24 0.046(3) 0.042(3) 0.028(2) 0.000(2) -0.011(2) -0.028(2)
C25 0.060(3) 0.059(3) 0.028(2) -0.009(2) 0.006(2) -0.034(3)
C26 0.102(5) 0.066(4) 0.087(5) 0.025(4) -0.062(4) -0.042(4)
C27 0.027(2) 0.057(3) 0.038(3) -0.011(2) 0.001(2) -0.016(2)
C28 0.022(2) 0.038(3) 0.041(2) -0.008(2) -0.0120(19) -0.013(2)
C29 0.024(2) 0.043(3) 0.028(2) -0.0099(19) -0.0052(18) -0.020(2)
C30 0.030(2) 0.045(3) 0.033(2) -0.007(2) -0.0125(19) -0.017(2)
C31 0.032(3) 0.054(3) 0.036(3) 0.001(2) -0.012(2) -0.017(3)
C32 0.075(4) 0.049(3) 0.054(3) 0.017(3) -0.034(3) -0.023(3)
C33 0.043(3) 0.052(3) 0.046(3) -0.010(3) -0.012(2) -0.005(3)
C34 0.022(2) 0.079(4) 0.038(3) -0.010(3) -0.014(2) -0.008(3)
C35 0.018(2) 0.050(3) 0.029(2) -0.007(2) -0.0079(17) -0.010(2)
C36 0.039(3) 0.079(4) 0.027(2) -0.019(3) 0.005(2) -0.031(3)
C37 0.024(2) 0.077(4) 0.031(3) 0.004(3) 0.002(2) -0.027(3)

loop_
_atom_type_symbol
_atom_type_description
_atom_type_scat_dispersion_real
_atom_type_scat_dispersion_imag
_atom_type_scat_source
C C 0.0033 0.0016 'International Tables Vol C Tables 4.2.6.8 and 6.1.1.4'
H H 0.0000 0.0000 'International Tables Vol C Tables 4.2.6.8 and 6.1.1.4'
N N 0.0061 0.0033 'International Tables Vol C Tables 4.2.6.8 and 6.1.1.4'
I I -0.4742 1.8119 'International Tables Vol C Tables 4.2.6.8 and 6.1.1.4'
Ru Ru -1.2594 0.8363 'International Tables Vol C Tables 4.2.6.8 and 6.1.1.4'

loop_
_geom_angle_atom_site_label_1
_geom_angle_atom_site_label_2
_geom_angle_atom_site_label_3
_geom_angle
N2 Ru1 N1 77.72(14)
N2 Ru1 N3 77.74(14)
N1 Ru1 N3 152.97(13)
N2 Ru1 C28 168.61(16)
N1 Ru1 C28 92.55(15)
N3 Ru1 C28 112.89(15)
N2 Ru1 I1 83.01(9)
N1 Ru1 I1 93.41(9)
N3 Ru1 I1 94.71(9)
C28 Ru1 I1 91.78(12)
C1 N1 C8 120.3(4)
C1 N1 Ru1 115.8(3)
C8 N1 Ru1 123.4(3)
C2 N2 C6 120.8(3)
C2 N2 Ru1 119.2(3)
C6 N2 Ru1 119.3(3)
C7 N3 C19 117.4(4)
C7 N3 Ru1 114.8(3)
C19 N3 Ru1 127.0(3)
C29 N4 C30 110.0(4)
C29 N4 C36 125.2(4)
C30 N4 C36 124.7(4)
C29 N5 C35 109.0(4)
C29 N5 C37 123.9(4)
C35 N5 C37 126.8(4)
N1 C1 C2 113.9(4)
N1 C1 C17 125.4(4)
C2 C1 C17 120.7(4)
N2 C2 C3 120.6(4)
N2 C2 C1 112.1(4)
C3 C2 C1 127.3(4)
C4 C3 C2 119.2(5)
C3 C4 C5 121.3(4)
C4 C5 C6 118.6(4)
N2 C6 C5 119.4(4)
N2 C6 C7 111.3(3)
C5 C6 C7 129.2(4)
N3 C7 C6 115.7(4)
N3 C7 C18 124.1(5)
C6 C7 C18 120.0(4)
C13 C8 C9 121.2(4)
C13 C8 N1 119.0(4)
C9 C8 N1 119.7(4)
C8 C9 C10 118.1(4)
C8 C9 C14 121.9(4)
C10 C9 C14 120.0(4)
C11 C10 C9 122.4(4)
C10 C11 C12 117.5(4)
C10 C11 C15 122.7(4)
C12 C11 C15 119.7(5)
C11 C12 C13 121.8(4)
C8 C13 C12 118.7(4)
C8 C13 C16 121.6(4)
C12 C13 C16 119.7(4)
C24 C19 C20 120.2(4)
C24 C19 N3 121.7(4)
C20 C19 N3 118.0(4)
C21 C20 C19 118.8(5)
C21 C20 C25 119.7(4)
C19 C20 C25 121.6(4)
C22 C21 C20 122.0(5)
C21 C22 C23 117.8(5)
C21 C22 C26 120.3(5)
C23 C22 C26 121.9(6)
C24 C23 C22 121.6(5)
C19 C24 C23 119.5(4)
C19 C24 C27 121.2(4)
C23 C24 C27 119.2(5)
C29 C28 Ru1 116.3(3)
N5 C29 N4 106.6(4)
N5 C29 C28 127.0(4)
N4 C29 C28 126.4(4)
C35 C30 N4 105.4(4)
C35 C30 C31 121.2(4)
N4 C30 C31 133.3(4)
C32 C31 C30 116.9(5)
C31 C32 C33 124.0(5)
C34 C33 C32 120.5(5)
C33 C34 C35 116.8(5)
N5 C35 C30 108.9(4)
N5 C35 C34 130.9(4)
C30 C35 C34 120.3(5)

loop_
_geom_bond_atom_site_label_1
_geom_bond_atom_site_label_2
_geom_bond_distance
I1 Ru1 2.8621(4)
Ru1 N2 1.924(3)
Ru1 N1 2.059(4)
Ru1 N3 2.075(4)
Ru1 C28 2.255(4)
N1 C1 1.301(5)
N1 C8 1.444(5)
N2 C2 1.348(6)
N2 C6 1.383(5)
N3 C7 1.310(5)
N3 C19 1.426(6)
N4 C29 1.357(6)
N4 C30 1.382(6)
N4 C36 1.468(6)
N5 C29 1.351(5)
N5 C35 1.361(6)
N5 C37 1.475(6)
C1 C2 1.463(6)
C1 C17 1.493(6)
C2 C3 1.411(6)
C3 C4 1.365(7)
C4 C5 1.386(7)
C5 C6 1.421(6)
C6 C7 1.437(7)
C7 C18 1.513(6)
C8 C13 1.379(6)
C8 C9 1.393(6)
C9 C10 1.395(6)
C9 C14 1.522(6)
C10 C11 1.386(7)
C11 C12 1.386(6)
C11 C15 1.499(6)
C12 C13 1.401(6)
C13 C16 1.535(6)
C19 C24 1.372(6)
C19 C20 1.416(6)
C20 C21 1.382(7)
C20 C25 1.507(7)
C21 C22 1.372(8)
C22 C23 1.409(7)
C22 C26 1.550(8)
C23 C24 1.380(7)
C24 C27 1.520(6)
C28 C29 1.443(7)
C30 C35 1.364(6)
C30 C31 1.407(7)
C31 C32 1.317(8)
C32 C33 1.387(8)
C33 C34 1.356(8)
C34 C35 1.435(6)
